data_7226730
loop_
_publ_author_name
'Ovsyannikov, A. S.'
'Lang, M. N.'
'Ferlay, S.'
'Solovieva, S. E.'
'Antipin, I. S.'
'Konovalov, A. I.'
'Kyritsakas, N.'
'Hosseini, M. W.'

_publ_section_title
;
 Molecular tectonics: tetracarboxythiacalix[4]arene derivatives as tectons
 for the formation of hydrogen-bonded networks
;
_journal_issue 44
_journal_name_full CrystEngComm
_journal_page_first 8622
_journal_paper_doi 10.1039/C6CE02026G
_journal_volume 18
_journal_year 2016
_chemical_formula_moiety 'C56 H72 O12 S4, C H Cl3'
_chemical_formula_sum 'C57 H73 Cl3 O12 S4'
_chemical_formula_weight 1184.74
_chemical_name_systematic
;
 ?
;
_space_group_IT_number 14
_symmetry_cell_setting monoclinic
_symmetry_space_group_name_Hall '-P 2ybc'
_symmetry_space_group_name_H-M 'P 1 21/c 1'
_atom_sites_solution_hydrogens geom
_atom_sites_solution_primary direct
_atom_sites_solution_secondary difmap
_audit_creation_method SHELXL-97
_audit_update_record
;
2016-09-15 deposited with the CCDC.
2016-10-06 downloaded from the CCDC.
;
_cell_angle_alpha 90.00
_cell_angle_beta 92.503(2)
_cell_angle_gamma 90.00
_cell_formula_units_Z 4
_cell_length_a 15.1566(9)
_cell_length_b 13.6474(7)
_cell_length_c 28.4065(19)
_cell_measurement_reflns_used 2196
_cell_measurement_temperature 173(2)
_cell_measurement_theta_max 20.90
_cell_measurement_theta_min 2.62
_cell_volume 5870.2(6)
_computing_cell_refinement 'Bruker SMART'
_computing_data_collection 'Bruker SMART'
_computing_data_reduction 'Bruker SAINT'
_computing_molecular_graphics 'Bruker SHELXTL'
_computing_publication_material 'Bruker SHELXTL'
_computing_structure_refinement 'SHELXL-97 (Sheldrick, 1997)'
_computing_structure_solution 'SHELXS-97 (Sheldrick, 1990)'
_diffrn_ambient_temperature 173(2)
_diffrn_measured_fraction_theta_full 0.973
_diffrn_measured_fraction_theta_max 0.973
_diffrn_measurement_device_type 'CCD area detector'
_diffrn_measurement_method 'phi and omega scans'
_diffrn_radiation_monochromator graphite
_diffrn_radiation_source 'fine-focus sealed tube'
_diffrn_radiation_type MoK\a
_diffrn_radiation_wavelength 0.71073
_diffrn_reflns_av_R_equivalents 0.0602
_diffrn_reflns_av_sigmaI/netI 0.0887
_diffrn_reflns_limit_h_max 18
_diffrn_reflns_limit_h_min -16
_diffrn_reflns_limit_k_max 12
_diffrn_reflns_limit_k_min -17
_diffrn_reflns_limit_l_max 36
_diffrn_reflns_limit_l_min -36
_diffrn_reflns_number 44397
_diffrn_reflns_theta_full 27.52
_diffrn_reflns_theta_max 27.52
_diffrn_reflns_theta_min 1.66
_exptl_absorpt_coefficient_mu 0.358
_exptl_absorpt_correction_T_max 0.9483
_exptl_absorpt_correction_T_min 0.9384
_exptl_absorpt_correction_type multi-scan
_exptl_absorpt_process_details sadabs
_exptl_crystal_colour colorless
_exptl_crystal_density_diffrn 1.341
_exptl_crystal_density_meas ?
_exptl_crystal_density_method 'not measured'
_exptl_crystal_description prism
_exptl_crystal_F_000 2504
_exptl_crystal_size_max 0.18
_exptl_crystal_size_mid 0.16
_exptl_crystal_size_min 0.15
_refine_diff_density_max 0.501
_refine_diff_density_min -0.436
_refine_diff_density_rms 0.091
_refine_ls_extinction_method none
_refine_ls_goodness_of_fit_ref 1.043
_refine_ls_hydrogen_treatment constr
_refine_ls_matrix_type full
_refine_ls_number_parameters 701
_refine_ls_number_reflns 13150
_refine_ls_number_restraints 0
_refine_ls_restrained_S_all 1.043
_refine_ls_R_factor_all 0.1787
_refine_ls_R_factor_gt 0.0943
_refine_ls_shift/su_max 0.009
_refine_ls_shift/su_mean 0.002
_refine_ls_structure_factor_coef Fsqd
_refine_ls_weighting_details 'calc w=1/[\s^2^(Fo^2^)+(0.0951P)^2^+4.0722P] where P=(Fo^2^+2Fc^2^)/3'
_refine_ls_weighting_scheme calc
_refine_ls_wR_factor_gt 0.2132
_refine_ls_wR_factor_ref 0.2653
_reflns_number_gt 7191
_reflns_number_total 13150
_reflns_threshold_expression >2sigma(I)
_cod_data_source_file c6ce02026g2.cif
_cod_data_source_block e1390a
_cod_depositor_comments
;
The following automatic conversions were performed:

'_symmetry_cell_setting' value 'Monoclinic' changed to 'monoclinic'
according to
/usr/data/users/saulius/crontab/automatic-downloads/rss-feeds/RSC/lib/dictionaries/cif_core.dic
dictionary named 'cif_core.dic' version 2.4.2 from 2011-04-26.

'_exptl_crystal_density_meas' value 'none' was changed to '?' - the
value is perceived as not measured.

Automatic conversion script
Id: cif_fix_values 4268 2015-11-12 08:31:59Z antanas 

 Adding full bibliography for 7226728--7226735.cif.
;
_cod_original_sg_symbol_H-M P2(1)/c
_cod_database_code 7226730

loop_
_symmetry_equiv_pos_as_xyz
'x, y, z'
'-x, y+1/2, -z+1/2'
'-x, -y, -z'
'x, -y-1/2, z-1/2'

loop_
_atom_site_label
_atom_site_type_symbol
_atom_site_fract_x
_atom_site_fract_y
_atom_site_fract_z
_atom_site_U_iso_or_equiv
_atom_site_adp_type
_atom_site_occupancy
_atom_site_symmetry_multiplicity
_atom_site_calc_flag
_atom_site_refinement_flags
S1 S 0.05911(10) 0.62300(10) 0.31945(5) 0.0261(3) Uani 1 1 d .
C1 C 0.1589(4) 0.6201(4) 0.28928(17) 0.0223(12) Uani 1 1 d .
C2 C 0.2418(4) 0.6261(3) 0.31293(17) 0.0223(12) Uani 1 1 d .
C3 C 0.3169(4) 0.6094(4) 0.28686(18) 0.0209(11) Uani 1 1 d .
C4 C 0.3077(4) 0.5831(4) 0.23935(17) 0.0243(12) Uani 1 1 d .
H4 H 0.3594 0.5712 0.2225 0.029 Uiso 1 1 calc R
C5 C 0.2268(4) 0.5739(4) 0.21616(16) 0.0211(12) Uani 1 1 d .
C6 C 0.1517(4) 0.5937(4) 0.24215(18) 0.0258(13) Uani 1 1 d .
H6 H 0.0947 0.5887 0.2270 0.031 Uiso 1 1 calc R
O1 O 0.2480(3) 0.6545(3) 0.35924(12) 0.0250(9) Uani 1 1 d .
C7 C 0.2747(4) 0.5789(4) 0.39275(18) 0.0303(14) Uani 1 1 d .
H7A H 0.3294 0.5991 0.4104 0.036 Uiso 1 1 calc R
H7B H 0.2868 0.5172 0.3759 0.036 Uiso 1 1 calc R
C8 C 0.2020(5) 0.5628(5) 0.4263(2) 0.0358(15) Uani 1 1 d .
H8A H 0.1518 0.5294 0.4096 0.043 Uiso 1 1 calc R
H8B H 0.1809 0.6269 0.4376 0.043 Uiso 1 1 calc R
C9 C 0.2337(4) 0.5014(4) 0.46803(18) 0.0310(14) Uani 1 1 d .
H9A H 0.2288 0.4312 0.4595 0.037 Uiso 1 1 calc R
H9B H 0.2969 0.5158 0.4753 0.037 Uiso 1 1 calc R
C10 C 0.1827(5) 0.5198(4) 0.51091(19) 0.0319(15) Uani 1 1 d .
O2 O 0.1103(3) 0.5571(4) 0.50969(14) 0.0477(13) Uani 1 1 d .
O3 O 0.2234(3) 0.4900(3) 0.55024(14) 0.0428(12) Uani 1 1 d .
H3 H 0.1954 0.5093 0.5734 0.064 Uiso 1 1 calc R
C11 C 0.2128(4) 0.5414(4) 0.16480(17) 0.0232(12) Uani 1 1 d .
C12 C 0.1561(4) 0.6160(4) 0.13717(19) 0.0316(14) Uani 1 1 d .
H12A H 0.1507 0.5964 0.1040 0.047 Uiso 1 1 calc R
H12B H 0.1838 0.6808 0.1397 0.047 Uiso 1 1 calc R
H12C H 0.0972 0.6187 0.1501 0.047 Uiso 1 1 calc R
C13 C 0.3007(4) 0.5289(5) 0.1404(2) 0.0363(15) Uani 1 1 d .
H13A H 0.3360 0.4780 0.1566 0.054 Uiso 1 1 calc R
H13B H 0.3333 0.5910 0.1416 0.054 Uiso 1 1 calc R
H13C H 0.2889 0.5099 0.1075 0.054 Uiso 1 1 calc R
C14 C 0.1666(5) 0.4429(4) 0.1644(2) 0.0357(15) Uani 1 1 d .
H14A H 0.1076 0.4503 0.1768 0.054 Uiso 1 1 calc R
H14B H 0.2010 0.3966 0.1841 0.054 Uiso 1 1 calc R
H14C H 0.1613 0.4180 0.1320 0.054 Uiso 1 1 calc R
S2 S 0.42560(10) 0.60309(10) 0.31288(5) 0.0265(3) Uani 1 1 d .
C15 C 0.4444(4) 0.7098(4) 0.34792(17) 0.0238(12) Uani 1 1 d .
C16 C 0.4295(4) 0.8043(4) 0.33187(17) 0.0250(13) Uani 1 1 d .
C17 C 0.4598(4) 0.8836(4) 0.35910(17) 0.0221(12) Uani 1 1 d .
C18 C 0.5047(4) 0.8664(4) 0.40137(19) 0.0265(13) Uani 1 1 d .
H18 H 0.5256 0.9210 0.4194 0.032 Uiso 1 1 calc R
C19 C 0.5210(4) 0.7723(4) 0.41901(18) 0.0261(13) Uani 1 1 d .
C20 C 0.4890(4) 0.6941(4) 0.39131(17) 0.0263(13) Uani 1 1 d .
H20 H 0.4978 0.6290 0.4023 0.032 Uiso 1 1 calc R
O4 O 0.3818(3) 0.8195(3) 0.28968(12) 0.0249(9) Uani 1 1 d .
C21 C 0.4365(4) 0.8278(5) 0.24939(19) 0.0346(15) Uani 1 1 d .
H21A H 0.4763 0.7705 0.2477 0.042 Uiso 1 1 calc R
H21B H 0.4730 0.8879 0.2518 0.042 Uiso 1 1 calc R
C22 C 0.3746(4) 0.8321(4) 0.20635(17) 0.0267(13) Uani 1 1 d .
H22A H 0.3334 0.8879 0.2089 0.032 Uiso 1 1 calc R
H22B H 0.3394 0.7710 0.2037 0.032 Uiso 1 1 calc R
C23 C 0.4294(5) 0.8445(5) 0.16264(19) 0.0351(15) Uani 1 1 d .
H23A H 0.4556 0.9109 0.1629 0.042 Uiso 1 1 calc R
H23B H 0.4785 0.7965 0.1641 0.042 Uiso 1 1 calc R
C24 C 0.3761(5) 0.8303(4) 0.11719(19) 0.0331(15) Uani 1 1 d .
O5 O 0.3070(4) 0.7873(4) 0.11343(15) 0.0542(15) Uani 1 1 d .
O6 O 0.4143(4) 0.8680(4) 0.08045(14) 0.0553(15) Uani 1 1 d .
H6A H 0.3913 0.8442 0.0556 0.083 Uiso 1 1 calc R
C25 C 0.5732(4) 0.7569(4) 0.46643(19) 0.0292(13) Uani 1 1 d .
C26 C 0.6704(5) 0.7818(6) 0.4596(3) 0.0527(19) Uani 1 1 d .
H26A H 0.6932 0.7399 0.4349 0.079 Uiso 1 1 calc R
H26B H 0.7047 0.7707 0.4892 0.079 Uiso 1 1 calc R
H26C H 0.6754 0.8507 0.4503 0.079 Uiso 1 1 calc R
C27 C 0.5395(5) 0.8254(5) 0.50437(19) 0.0382(16) Uani 1 1 d .
H27A H 0.5475 0.8936 0.4947 0.057 Uiso 1 1 calc R
H27B H 0.5727 0.8136 0.5342 0.057 Uiso 1 1 calc R
H27C H 0.4766 0.8128 0.5085 0.057 Uiso 1 1 calc R
C28 C 0.5657(5) 0.6513(5) 0.4836(2) 0.0435(18) Uani 1 1 d .
H28A H 0.5032 0.6342 0.4860 0.065 Uiso 1 1 calc R
H28B H 0.5961 0.6449 0.5146 0.065 Uiso 1 1 calc R
H28C H 0.5929 0.6072 0.4612 0.065 Uiso 1 1 calc R
S3 S 0.45388(10) 1.00705(10) 0.34046(5) 0.0280(3) Uani 1 1 d .
C29 C 0.3492(4) 1.0246(4) 0.31223(17) 0.0212(12) Uani 1 1 d .
C30 C 0.2704(4) 1.0043(4) 0.33390(16) 0.0213(12) Uani 1 1 d .
C31 C 0.1905(4) 1.0331(4) 0.31175(18) 0.0220(12) Uani 1 1 d .
C32 C 0.1905(4) 1.0817(4) 0.26796(17) 0.0219(12) Uani 1 1 d .
H32 H 0.1357 1.1009 0.2532 0.026 Uiso 1 1 calc R
C33 C 0.2682(4) 1.1023(4) 0.24570(17) 0.0205(12) Uani 1 1 d .
C34 C 0.3471(4) 1.0740(4) 0.26904(17) 0.0241(12) Uani 1 1 d .
H34 H 0.4014 1.0889 0.2551 0.029 Uiso 1 1 calc R
O7 O 0.2729(3) 0.9504(3) 0.37492(12) 0.0254(9) Uani 1 1 d .
C35 C 0.2659(5) 1.0043(4) 0.41808(18) 0.0355(16) Uani 1 1 d .
H35A H 0.2037 1.0233 0.4222 0.043 Uiso 1 1 calc R
H35B H 0.3019 1.0648 0.4170 0.043 Uiso 1 1 calc R
C36 C 0.2980(5) 0.9417(4) 0.45839(18) 0.0352(16) Uani 1 1 d .
H36A H 0.2762 0.9696 0.4879 0.042 Uiso 1 1 calc R
H36B H 0.3633 0.9442 0.4606 0.042 Uiso 1 1 calc R
C37 C 0.2697(5) 0.8363(4) 0.4549(2) 0.0352(15) Uani 1 1 d .
H37A H 0.2053 0.8337 0.4476 0.042 Uiso 1 1 calc R
H37B H 0.2996 0.8051 0.4285 0.042 Uiso 1 1 calc R
C38 C 0.2902(5) 0.7788(5) 0.49888(19) 0.0334(15) Uani 1 1 d .
O8 O 0.3290(4) 0.7003(3) 0.49996(14) 0.0443(13) Uani 1 1 d .
O9 O 0.2619(4) 0.8198(4) 0.53735(15) 0.0578(16) Uani 1 1 d .
H9 H 0.2802 0.7876 0.5610 0.087 Uiso 1 1 calc R
C39 C 0.2708(4) 1.1520(4) 0.19733(17) 0.0244(13) Uani 1 1 d .
C40 C 0.3118(4) 1.0791(4) 0.16256(18) 0.0329(15) Uani 1 1 d .
H40A H 0.3731 1.0653 0.1729 0.049 Uiso 1 1 calc R
H40B H 0.3104 1.1079 0.1309 0.049 Uiso 1 1 calc R
H40C H 0.2778 1.0180 0.1619 0.049 Uiso 1 1 calc R
C41 C 0.1796(4) 1.1804(4) 0.17795(19) 0.0265(13) Uani 1 1 d .
H41A H 0.1422 1.1219 0.1755 0.040 Uiso 1 1 calc R
H41B H 0.1843 1.2099 0.1467 0.040 Uiso 1 1 calc R
H41C H 0.1534 1.2278 0.1992 0.040 Uiso 1 1 calc R
C42 C 0.3306(4) 1.2437(4) 0.20133(19) 0.0304(14) Uani 1 1 d .
H42A H 0.3084 1.2880 0.2253 0.046 Uiso 1 1 calc R
H42B H 0.3301 1.2774 0.1709 0.046 Uiso 1 1 calc R
H42C H 0.3911 1.2238 0.2104 0.046 Uiso 1 1 calc R
S4 S 0.08683(10) 1.02758(10) 0.33842(5) 0.0256(3) Uani 1 1 d .
C43 C 0.0727(4) 0.9089(4) 0.36138(17) 0.0207(12) Uani 1 1 d .
C44 C 0.0820(4) 0.8234(4) 0.33381(17) 0.0219(12) Uani 1 1 d .
C45 C 0.0585(4) 0.7333(4) 0.35217(17) 0.0220(12) Uani 1 1 d .
C46 C 0.0215(4) 0.7285(4) 0.39635(17) 0.0210(12) Uani 1 1 d .
H46 H 0.0052 0.6664 0.4084 0.025 Uiso 1 1 calc R
C47 C 0.0079(4) 0.8119(4) 0.42305(16) 0.0205(12) Uani 1 1 d .
C48 C 0.0359(4) 0.9017(4) 0.40556(17) 0.0208(11) Uani 1 1 d .
H48 H 0.0299 0.9591 0.4240 0.025 Uiso 1 1 calc R
O10 O 0.1163(3) 0.8324(3) 0.28982(12) 0.0252(9) Uani 1 1 d .
C49 C 0.0509(4) 0.8357(5) 0.25255(18) 0.0303(14) Uani 1 1 d .
H49A H 0.0053 0.8850 0.2595 0.036 Uiso 1 1 calc R
H49B H 0.0218 0.7710 0.2488 0.036 Uiso 1 1 calc R
C50 C 0.0954(4) 0.8627(4) 0.20811(18) 0.0283(14) Uani 1 1 d .
H50A H 0.1436 0.8156 0.2026 0.034 Uiso 1 1 calc R
H50B H 0.1219 0.9288 0.2116 0.034 Uiso 1 1 calc R
C51 C 0.0295(5) 0.8619(4) 0.16590(18) 0.0334(15) Uani 1 1 d .
H51A H 0.0103 0.7937 0.1595 0.040 Uiso 1 1 calc R
H51B H -0.0232 0.9005 0.1736 0.040 Uiso 1 1 calc R
C52 C 0.0684(5) 0.9038(4) 0.12213(19) 0.0325(15) Uani 1 1 d .
O11 O 0.0209(4) 0.8846(4) 0.08391(15) 0.0614(16) Uani 1 1 d .
H11 H 0.0411 0.9155 0.0612 0.092 Uiso 1 1 calc R
O12 O 0.1338(4) 0.9539(4) 0.12281(15) 0.0566(15) Uani 1 1 d .
C53 C -0.0329(4) 0.8064(4) 0.47170(17) 0.0245(13) Uani 1 1 d .
C54 C 0.0396(5) 0.8183(5) 0.51025(19) 0.0425(18) Uani 1 1 d .
H54A H 0.0129 0.8218 0.5410 0.064 Uiso 1 1 calc R
H54B H 0.0727 0.8786 0.5048 0.064 Uiso 1 1 calc R
H54C H 0.0797 0.7620 0.5097 0.064 Uiso 1 1 calc R
C55 C -0.1034(5) 0.8866(4) 0.4757(2) 0.0420(19) Uani 1 1 d .
H55A H -0.1478 0.8797 0.4498 0.063 Uiso 1 1 calc R
H55B H -0.0754 0.9512 0.4740 0.063 Uiso 1 1 calc R
H55C H -0.1318 0.8800 0.5059 0.063 Uiso 1 1 calc R
C56 C -0.0786(4) 0.7076(4) 0.47866(19) 0.0320(15) Uani 1 1 d .
H56A H -0.1238 0.6976 0.4534 0.048 Uiso 1 1 calc R
H56B H -0.1064 0.7071 0.5092 0.048 Uiso 1 1 calc R
H56C H -0.0348 0.6548 0.4779 0.048 Uiso 1 1 calc R
C57 C 0.2510(5) 0.2748(4) 0.3489(2) 0.0408(17) Uani 1 1 d .
H57 H 0.2539 0.2098 0.3329 0.049 Uiso 1 1 calc R
Cl1 Cl 0.35503(16) 0.30035(18) 0.37542(9) 0.0764(7) Uani 1 1 d .
Cl2 Cl 0.21913(17) 0.36336(14) 0.30689(7) 0.0630(6) Uani 1 1 d .
Cl3 Cl 0.17347(14) 0.26754(14) 0.39247(6) 0.0540(5) Uani 1 1 d .

loop_
_atom_site_aniso_label
_atom_site_aniso_U_11
_atom_site_aniso_U_22
_atom_site_aniso_U_33
_atom_site_aniso_U_23
_atom_site_aniso_U_13
_atom_site_aniso_U_12
S1 0.0252(9) 0.0258(7) 0.0281(6) -0.0070(5) 0.0097(6) -0.0048(6)
C1 0.022(3) 0.021(3) 0.024(2) 0.0033(19) 0.005(2) 0.001(2)
C2 0.035(4) 0.015(2) 0.018(2) 0.0000(18) 0.004(2) -0.003(2)
C3 0.015(3) 0.020(3) 0.028(3) 0.001(2) 0.001(2) 0.000(2)
C4 0.026(4) 0.024(3) 0.022(2) -0.002(2) -0.001(2) 0.006(3)
C5 0.025(4) 0.019(3) 0.019(2) -0.0010(19) 0.001(2) 0.000(2)
C6 0.026(4) 0.028(3) 0.023(2) -0.004(2) -0.004(2) -0.006(3)
O1 0.032(3) 0.0244(19) 0.0188(17) -0.0045(14) 0.0010(16) 0.0061(18)
C7 0.032(4) 0.036(3) 0.023(3) 0.003(2) 0.002(2) 0.008(3)
C8 0.034(4) 0.042(4) 0.031(3) 0.006(3) 0.004(3) 0.000(3)
C9 0.037(4) 0.031(3) 0.026(3) 0.005(2) 0.007(3) 0.005(3)
C10 0.039(4) 0.029(3) 0.028(3) 0.001(2) 0.001(3) -0.002(3)
O2 0.045(3) 0.071(3) 0.028(2) 0.004(2) 0.009(2) 0.024(3)
O3 0.051(3) 0.053(3) 0.025(2) 0.0026(19) 0.003(2) 0.020(2)
C11 0.020(3) 0.027(3) 0.023(2) -0.006(2) 0.003(2) 0.001(2)
C12 0.024(4) 0.042(3) 0.029(3) 0.002(2) 0.004(2) 0.000(3)
C13 0.033(4) 0.048(4) 0.028(3) -0.011(3) 0.005(3) 0.004(3)
C14 0.039(4) 0.030(3) 0.037(3) -0.011(2) 0.000(3) -0.007(3)
S2 0.0230(9) 0.0315(7) 0.0247(6) -0.0051(5) -0.0033(5) 0.0054(7)
C15 0.021(3) 0.029(3) 0.022(2) -0.002(2) 0.003(2) 0.003(3)
C16 0.024(4) 0.031(3) 0.020(2) 0.001(2) -0.001(2) 0.005(3)
C17 0.022(3) 0.025(3) 0.019(2) 0.0019(19) 0.000(2) 0.004(2)
C18 0.025(4) 0.025(3) 0.029(3) -0.003(2) 0.000(2) 0.000(3)
C19 0.022(4) 0.034(3) 0.022(3) 0.001(2) 0.002(2) 0.002(3)
C20 0.033(4) 0.027(3) 0.019(2) 0.005(2) 0.006(2) 0.008(3)
O4 0.018(2) 0.037(2) 0.0193(17) 0.0036(15) -0.0034(15) 0.0001(18)
C21 0.029(4) 0.049(4) 0.026(3) -0.001(2) 0.001(3) 0.008(3)
C22 0.029(4) 0.032(3) 0.019(2) 0.000(2) -0.003(2) 0.004(3)
C23 0.039(4) 0.042(3) 0.025(3) -0.002(2) 0.006(3) 0.004(3)
C24 0.036(4) 0.038(3) 0.025(3) -0.002(2) 0.004(3) -0.008(3)
O5 0.060(4) 0.077(4) 0.026(2) -0.007(2) 0.001(2) -0.035(3)
O6 0.070(4) 0.074(3) 0.022(2) 0.002(2) 0.004(2) -0.025(3)
C25 0.023(4) 0.035(3) 0.029(3) 0.001(2) -0.007(2) 0.004(3)
C26 0.025(4) 0.080(5) 0.052(4) 0.003(4) -0.014(3) -0.002(4)
C27 0.047(5) 0.042(4) 0.025(3) -0.007(2) -0.009(3) 0.010(3)
C28 0.059(5) 0.046(4) 0.024(3) 0.002(3) -0.015(3) 0.013(4)
S3 0.0218(9) 0.0298(7) 0.0319(7) 0.0053(6) -0.0049(6) -0.0025(7)
C29 0.020(3) 0.020(3) 0.023(2) -0.0008(19) -0.003(2) 0.003(2)
C30 0.027(4) 0.019(3) 0.017(2) 0.0017(18) 0.003(2) -0.003(2)
C31 0.021(3) 0.020(3) 0.026(3) 0.0012(19) 0.007(2) -0.004(2)
C32 0.020(3) 0.023(3) 0.024(2) 0.005(2) 0.002(2) 0.002(2)
C33 0.022(3) 0.017(2) 0.022(2) 0.0035(19) -0.001(2) 0.004(2)
C34 0.026(4) 0.027(3) 0.019(2) 0.000(2) 0.002(2) -0.006(3)
O7 0.031(3) 0.0257(19) 0.0204(17) 0.0061(14) 0.0050(16) 0.0025(18)
C35 0.053(5) 0.030(3) 0.023(3) 0.000(2) -0.002(3) 0.009(3)
C36 0.053(5) 0.033(3) 0.019(2) 0.004(2) -0.009(3) 0.006(3)
C37 0.038(4) 0.037(3) 0.030(3) 0.007(2) -0.003(3) 0.000(3)
C38 0.037(4) 0.040(4) 0.024(3) 0.009(2) 0.001(3) 0.011(3)
O8 0.066(4) 0.044(3) 0.023(2) 0.0021(17) -0.004(2) 0.010(3)
O9 0.083(4) 0.067(3) 0.024(2) 0.008(2) 0.007(2) 0.038(3)
C39 0.026(4) 0.026(3) 0.022(2) 0.010(2) 0.003(2) -0.005(3)
C40 0.040(4) 0.035(3) 0.024(3) 0.003(2) 0.008(3) -0.001(3)
C41 0.020(4) 0.027(3) 0.032(3) 0.009(2) -0.004(2) 0.002(3)
C42 0.030(4) 0.030(3) 0.031(3) 0.006(2) -0.003(3) -0.008(3)
S4 0.0233(9) 0.0231(7) 0.0311(7) 0.0071(5) 0.0079(6) 0.0016(6)
C43 0.018(3) 0.023(3) 0.021(2) 0.0063(19) 0.003(2) -0.004(2)
C44 0.015(3) 0.033(3) 0.018(2) 0.001(2) 0.003(2) -0.004(3)
C45 0.020(3) 0.024(3) 0.021(2) -0.005(2) 0.002(2) 0.001(2)
C46 0.019(3) 0.023(3) 0.021(2) 0.0018(19) 0.004(2) 0.000(2)
C47 0.018(3) 0.028(3) 0.016(2) 0.0037(19) 0.000(2) -0.005(2)
C48 0.015(3) 0.022(3) 0.025(2) -0.002(2) -0.002(2) 0.000(2)
O10 0.024(2) 0.033(2) 0.0190(17) 0.0025(15) 0.0056(16) -0.0016(19)
C49 0.021(4) 0.044(3) 0.026(3) 0.001(2) 0.005(2) 0.005(3)
C50 0.031(4) 0.032(3) 0.023(3) -0.001(2) 0.008(2) -0.009(3)
C51 0.045(5) 0.035(3) 0.021(3) 0.002(2) 0.006(3) -0.003(3)
C52 0.039(4) 0.034(3) 0.025(3) -0.003(2) 0.002(3) -0.002(3)
O11 0.058(4) 0.099(4) 0.027(2) -0.002(2) 0.005(2) -0.037(3)
O12 0.061(4) 0.083(4) 0.026(2) 0.002(2) 0.001(2) -0.050(3)
C53 0.027(4) 0.027(3) 0.020(2) 0.000(2) 0.009(2) 0.001(3)
C54 0.051(5) 0.056(4) 0.020(3) -0.003(3) 0.002(3) -0.019(4)
C55 0.053(5) 0.026(3) 0.048(4) 0.007(3) 0.027(4) 0.009(3)
C56 0.034(4) 0.034(3) 0.028(3) -0.002(2) 0.014(3) -0.009(3)
C57 0.050(5) 0.028(3) 0.044(4) -0.009(3) 0.001(3) -0.005(3)
Cl1 0.0365(14) 0.0903(17) 0.1018(18) -0.0060(13) -0.0024(12) 0.0006(12)
Cl2 0.0898(19) 0.0505(11) 0.0496(10) 0.0116(8) 0.0126(11) 0.0068(11)
Cl3 0.0526(14) 0.0610(11) 0.0491(10) 0.0033(8) 0.0108(9) -0.0042(10)

loop_
_atom_type_symbol
_atom_type_description
_atom_type_scat_dispersion_real
_atom_type_scat_dispersion_imag
_atom_type_scat_source
C C 0.0033 0.0016 'International Tables Vol C Tables 4.2.6.8 and 6.1.1.4'
H H 0.0000 0.0000 'International Tables Vol C Tables 4.2.6.8 and 6.1.1.4'
O O 0.0106 0.0060 'International Tables Vol C Tables 4.2.6.8 and 6.1.1.4'
S S 0.1246 0.1234 'International Tables Vol C Tables 4.2.6.8 and 6.1.1.4'
Cl Cl 0.1484 0.1585 'International Tables Vol C Tables 4.2.6.8 and 6.1.1.4'

loop_
_geom_angle_atom_site_label_1
_geom_angle_atom_site_label_2
_geom_angle_atom_site_label_3
_geom_angle
C45 S1 C1 107.3(3)
C6 C1 C2 120.6(5)
C6 C1 S1 116.1(5)
C2 C1 S1 122.3(4)
O1 C2 C1 119.9(5)
O1 C2 C3 122.0(5)
C1 C2 C3 117.9(5)
C4 C3 C2 120.2(6)
C4 C3 S2 116.1(4)
C2 C3 S2 123.1(4)
C5 C4 C3 122.4(5)
C5 C4 H4 118.8
C3 C4 H4 118.8
C4 C5 C6 117.2(5)
C4 C5 C11 124.6(5)
C6 C5 C11 118.2(5)
C1 C6 C5 121.6(6)
C1 C6 H6 119.2
C5 C6 H6 119.2
C2 O1 C7 115.8(4)
O1 C7 C8 109.2(5)
O1 C7 H7A 109.8
C8 C7 H7A 109.8
O1 C7 H7B 109.8
C8 C7 H7B 109.8
H7A C7 H7B 108.3
C7 C8 C9 111.2(5)
C7 C8 H8A 109.4
C9 C8 H8A 109.4
C7 C8 H8B 109.4
C9 C8 H8B 109.4
H8A C8 H8B 108.0
C10 C9 C8 112.8(5)
C10 C9 H9A 109.0
C8 C9 H9A 109.0
C10 C9 H9B 109.0
C8 C9 H9B 109.0
H9A C9 H9B 107.8
O2 C10 O3 123.0(5)
O2 C10 C9 123.3(6)
O3 C10 C9 113.6(6)
C10 O3 H3 109.5
C14 C11 C12 109.7(5)
C14 C11 C5 108.0(4)
C12 C11 C5 110.4(4)
C14 C11 C13 107.9(5)
C12 C11 C13 108.8(5)
C5 C11 C13 112.0(5)
C11 C12 H12A 109.5
C11 C12 H12B 109.5
H12A C12 H12B 109.5
C11 C12 H12C 109.5
H12A C12 H12C 109.5
H12B C12 H12C 109.5
C11 C13 H13A 109.5
C11 C13 H13B 109.5
H13A C13 H13B 109.5
C11 C13 H13C 109.5
H13A C13 H13C 109.5
H13B C13 H13C 109.5
C11 C14 H14A 109.5
C11 C14 H14B 109.5
H14A C14 H14B 109.5
C11 C14 H14C 109.5
H14A C14 H14C 109.5
H14B C14 H14C 109.5
C3 S2 C15 108.4(3)
C16 C15 C20 119.9(5)
C16 C15 S2 124.0(4)
C20 C15 S2 115.4(4)
C15 C16 O4 119.7(5)
C15 C16 C17 119.7(5)
O4 C16 C17 120.6(5)
C18 C17 C16 119.4(5)
C18 C17 S3 116.2(4)
C16 C17 S3 124.2(4)
C17 C18 C19 122.9(5)
C17 C18 H18 118.5
C19 C18 H18 118.5
C18 C19 C20 116.6(5)
C18 C19 C25 120.9(5)
C20 C19 C25 122.5(5)
C15 C20 C19 121.5(5)
C15 C20 H20 119.3
C19 C20 H20 119.3
C16 O4 C21 113.6(4)
O4 C21 C22 106.6(5)
O4 C21 H21A 110.4
C22 C21 H21A 110.4
O4 C21 H21B 110.4
C22 C21 H21B 110.4
H21A C21 H21B 108.6
C21 C22 C23 108.7(5)
C21 C22 H22A 110.0
C23 C22 H22A 110.0
C21 C22 H22B 110.0
C23 C22 H22B 110.0
H22A C22 H22B 108.3
C24 C23 C22 113.0(6)
C24 C23 H23A 109.0
C22 C23 H23A 109.0
C24 C23 H23B 109.0
C22 C23 H23B 109.0
H23A C23 H23B 107.8
O5 C24 O6 122.1(6)
O5 C24 C23 124.9(5)
O6 C24 C23 113.0(6)
C24 O6 H6A 109.5
C28 C25 C26 109.6(6)
C28 C25 C27 108.6(5)
C26 C25 C27 107.8(5)
C28 C25 C19 111.4(5)
C26 C25 C19 108.5(5)
C27 C25 C19 110.9(5)
C25 C26 H26A 109.5
C25 C26 H26B 109.5
H26A C26 H26B 109.5
C25 C26 H26C 109.5
H26A C26 H26C 109.5
H26B C26 H26C 109.5
C25 C27 H27A 109.5
C25 C27 H27B 109.5
H27A C27 H27B 109.5
C25 C27 H27C 109.5
H27A C27 H27C 109.5
H27B C27 H27C 109.5
C25 C28 H28A 109.5
C25 C28 H28B 109.5
H28A C28 H28B 109.5
C25 C28 H28C 109.5
H28A C28 H28C 109.5
H28B C28 H28C 109.5
C29 S3 C17 107.4(3)
C30 C29 C34 119.7(5)
C30 C29 S3 122.9(4)
C34 C29 S3 116.8(4)
O7 C30 C31 121.5(5)
O7 C30 C29 119.1(5)
C31 C30 C29 119.2(4)
C30 C31 C32 119.8(5)
C30 C31 S4 124.2(4)
C32 C31 S4 115.5(5)
C33 C32 C31 121.9(5)
C33 C32 H32 119.1
C31 C32 H32 119.1
C32 C33 C34 117.0(5)
C32 C33 C39 123.5(5)
C34 C33 C39 119.5(5)
C33 C34 C29 122.4(5)
C33 C34 H34 118.8
C29 C34 H34 118.8
C30 O7 C35 116.6(4)
O7 C35 C36 109.1(4)
O7 C35 H35A 109.9
C36 C35 H35A 109.9
O7 C35 H35B 109.9
C36 C35 H35B 109.9
H35A C35 H35B 108.3
C35 C36 C37 114.6(5)
C35 C36 H36A 108.6
C37 C36 H36A 108.6
C35 C36 H36B 108.6
C37 C36 H36B 108.6
H36A C36 H36B 107.6
C38 C37 C36 113.6(5)
C38 C37 H37A 108.9
C36 C37 H37A 108.9
C38 C37 H37B 108.9
C36 C37 H37B 108.9
H37A C37 H37B 107.7
O8 C38 O9 121.7(5)
O8 C38 C37 124.3(5)
O9 C38 C37 114.0(5)
C38 O9 H9 109.5
C41 C39 C33 112.3(4)
C41 C39 C42 110.0(5)
C33 C39 C42 109.2(5)
C41 C39 C40 108.5(5)
C33 C39 C40 108.2(4)
C42 C39 C40 108.4(5)
C39 C40 H40A 109.5
C39 C40 H40B 109.5
H40A C40 H40B 109.5
C39 C40 H40C 109.5
H40A C40 H40C 109.5
H40B C40 H40C 109.5
C39 C41 H41A 109.5
C39 C41 H41B 109.5
H41A C41 H41B 109.5
C39 C41 H41C 109.5
H41A C41 H41C 109.5
H41B C41 H41C 109.5
C39 C42 H42A 109.5
C39 C42 H42B 109.5
H42A C42 H42B 109.5
C39 C42 H42C 109.5
H42A C42 H42C 109.5
H42B C42 H42C 109.5
C43 S4 C31 108.7(3)
C48 C43 C44 119.5(4)
C48 C43 S4 117.1(4)
C44 C43 S4 122.4(3)
O10 C44 C45 122.1(5)
O10 C44 C43 118.6(4)
C45 C44 C43 119.2(4)
C44 C45 C46 119.9(5)
C44 C45 S1 123.3(4)
C46 C45 S1 116.3(4)
C47 C46 C45 121.7(5)
C47 C46 H46 119.1
C45 C46 H46 119.1
C46 C47 C48 118.1(4)
C46 C47 C53 121.7(4)
C48 C47 C53 120.2(4)
C47 C48 C43 121.4(5)
C47 C48 H48 119.3
C43 C48 H48 119.3
C44 O10 C49 113.6(4)
O10 C49 C50 108.0(5)
O10 C49 H49A 110.1
C50 C49 H49A 110.1
O10 C49 H49B 110.1
C50 C49 H49B 110.1
H49A C49 H49B 108.4
C49 C50 C51 110.8(5)
C49 C50 H50A 109.5
C51 C50 H50A 109.5
C49 C50 H50B 109.5
C51 C50 H50B 109.5
H50A C50 H50B 108.1
C52 C51 C50 112.2(5)
C52 C51 H51A 109.2
C50 C51 H51A 109.2
C52 C51 H51B 109.2
C50 C51 H51B 109.2
H51A C51 H51B 107.9
O12 C52 O11 123.5(5)
O12 C52 C51 123.5(6)
O11 C52 C51 112.9(6)
C52 O11 H11 109.5
C54 C53 C56 108.4(5)
C54 C53 C55 110.6(5)
C56 C53 C55 107.3(5)
C54 C53 C47 109.5(5)
C56 C53 C47 111.1(4)
C55 C53 C47 109.8(4)
C53 C54 H54A 109.5
C53 C54 H54B 109.5
H54A C54 H54B 109.5
C53 C54 H54C 109.5
H54A C54 H54C 109.5
H54B C54 H54C 109.5
C53 C55 H55A 109.5
C53 C55 H55B 109.5
H55A C55 H55B 109.5
C53 C55 H55C 109.5
H55A C55 H55C 109.5
H55B C55 H55C 109.5
C53 C56 H56A 109.5
C53 C56 H56B 109.5
H56A C56 H56B 109.5
C53 C56 H56C 109.5
H56A C56 H56C 109.5
H56B C56 H56C 109.5
Cl3 C57 Cl1 109.2(4)
Cl3 C57 Cl2 110.3(4)
Cl1 C57 Cl2 111.8(4)
Cl3 C57 H57 108.5
Cl1 C57 H57 108.5
Cl2 C57 H57 108.5

loop_
_geom_bond_atom_site_label_1
_geom_bond_atom_site_label_2
_geom_bond_distance
S1 C45 1.770(5)
S1 C1 1.771(5)
C1 C6 1.387(7)
C1 C2 1.401(8)
C2 O1 1.371(6)
C2 C3 1.403(7)
C3 C4 1.397(7)
C3 S2 1.778(6)
C4 C5 1.372(8)
C4 H4 0.9500
C5 C6 1.410(7)
C5 C11 1.531(7)
C6 H6 0.9500
O1 C7 1.449(6)
C7 C8 1.504(7)
C7 H7A 0.9900
C7 H7B 0.9900
C8 C9 1.512(8)
C8 H8A 0.9900
C8 H8B 0.9900
C9 C10 1.493(7)
C9 H9A 0.9900
C9 H9B 0.9900
C10 O2 1.209(8)
C10 O3 1.316(7)
O3 H3 0.8400
C11 C14 1.517(8)
C11 C12 1.527(8)
C11 C13 1.537(7)
C12 H12A 0.9800
C12 H12B 0.9800
C12 H12C 0.9800
C13 H13A 0.9800
C13 H13B 0.9800
C13 H13C 0.9800
C14 H14A 0.9800
C14 H14B 0.9800
C14 H14C 0.9800
S2 C15 1.780(5)
C15 C16 1.384(7)
C15 C20 1.396(8)
C16 O4 1.388(6)
C16 C17 1.396(8)
C17 C18 1.374(8)
C17 S3 1.767(5)
C18 C19 1.396(8)
C18 H18 0.9500
C19 C20 1.400(8)
C19 C25 1.546(8)
C20 H20 0.9500
O4 C21 1.447(6)
C21 C22 1.510(8)
C21 H21A 0.9900
C21 H21B 0.9900
C22 C23 1.533(7)
C22 H22A 0.9900
C22 H22B 0.9900
C23 C24 1.506(9)
C23 H23A 0.9900
C23 H23B 0.9900
C24 O5 1.202(8)
C24 O6 1.320(7)
O6 H6A 0.8400
C25 C28 1.527(8)
C25 C26 1.533(9)
C25 C27 1.532(7)
C26 H26A 0.9800
C26 H26B 0.9800
C26 H26C 0.9800
C27 H27A 0.9800
C27 H27B 0.9800
C27 H27C 0.9800
C28 H28A 0.9800
C28 H28B 0.9800
C28 H28C 0.9800
S3 C29 1.762(6)
C29 C30 1.396(7)
C29 C34 1.399(7)
C30 O7 1.377(6)
C30 C31 1.396(8)
C31 C32 1.409(7)
C31 S4 1.776(5)
C32 C33 1.391(7)
C32 H32 0.9500
C33 C34 1.396(8)
C33 C39 1.534(6)
C34 H34 0.9500
O7 C35 1.438(6)
C35 C36 1.493(8)
C35 H35A 0.9900
C35 H35B 0.9900
C36 C37 1.502(8)
C36 H36A 0.9900
C36 H36B 0.9900
C37 C38 1.496(8)
C37 H37A 0.9900
C37 H37B 0.9900
C38 O8 1.221(7)
C38 O9 1.316(7)
O9 H9 0.8400
C39 C41 1.516(8)
C39 C42 1.546(8)
C39 C40 1.551(7)
C40 H40A 0.9800
C40 H40B 0.9800
C40 H40C 0.9800
C41 H41A 0.9800
C41 H41B 0.9800
C41 H41C 0.9800
C42 H42A 0.9800
C42 H42B 0.9800
C42 H42C 0.9800
S4 C43 1.763(5)
C43 C48 1.399(6)
C43 C44 1.416(7)
C44 O10 1.379(5)
C44 C45 1.388(7)
C45 C46 1.398(6)
C46 C47 1.389(7)
C46 H46 0.9500
C47 C48 1.395(7)
C47 C53 1.540(6)
C48 H48 0.9500
O10 C49 1.419(7)
C49 C50 1.503(7)
C49 H49A 0.9900
C49 H49B 0.9900
C50 C51 1.527(9)
C50 H50A 0.9900
C50 H50B 0.9900
C51 C52 1.511(7)
C51 H51A 0.9900
C51 H51B 0.9900
C52 O12 1.203(7)
C52 O11 1.303(8)
O11 H11 0.8400
C53 C54 1.526(9)
C53 C56 1.533(7)
C53 C55 1.537(8)
C54 H54A 0.9800
C54 H54B 0.9800
C54 H54C 0.9800
C55 H55A 0.9800
C55 H55B 0.9800
C55 H55C 0.9800
C56 H56A 0.9800
C56 H56B 0.9800
C56 H56C 0.9800
C57 Cl3 1.746(7)
C57 Cl1 1.752(8)
C57 Cl2 1.752(7)
C57 H57 1.0000
